data_8105367
loop_
_publ_author_name
'Zhao, Ying'

_publ_section_title
;
 Crystal structure of poly[diaqua-(\m2-5-isopropoxyisophthalato-\k2
 O:O&#x2032;)-(\m2-(1,3-bis(3,5-di(1H-imidazol-1-yl)pyridine))-\k2
 N:N&#x2032;)cobalt(II)] monohydrate, C22H25N5O8Co
;
_journal_issue 5
_journal_name_full 'Zeitschrift f\"ur Kristallographie - New Crystal Structures'
_journal_page_first 1023
_journal_page_last 1025
_journal_paper_doi 10.1515/ncrs-2020-0135
_journal_volume 235
_journal_year 2020
_chemical_formula_moiety 'C22 H23 Co N5 O7, H2 O'
_chemical_formula_sum 'C22 H25 Co N5 O8'
_chemical_formula_weight 546.406
_space_group_crystal_system monoclinic
_space_group_IT_number 14
_space_group_name_Hall '-P 2ybc'
_space_group_name_H-M_alt 'P 1 21/c 1'
_symmetry_Int_Tables_number 14
_atom_sites_solution_primary dual
_cell_angle_alpha 90
_cell_angle_beta 95.133(3)
_cell_angle_gamma 90
_cell_formula_units_Z 4
_cell_length_a 7.8425(3)
_cell_length_b 18.1807(10)
_cell_length_c 17.0436(7)
_cell_measurement_reflns_used 2703
_cell_measurement_temperature 293.18(10)
_cell_measurement_theta_max 26.4550
_cell_measurement_theta_min 4.1130
_cell_volume 2420.37(19)
_computing_cell_refinement 'CrysAlisPro 1.171.39.46 (Rigaku OD, 2018)'
_computing_data_collection 'CrysAlisPro 1.171.39.46 (Rigaku OD, 2018)'
_computing_data_reduction 'CrysAlisPro 1.171.39.46 (Rigaku OD, 2018)'
_computing_molecular_graphics 'Olex2 1.3 (Dolomanov et al., 2009)'
_computing_publication_material 'Olex2 1.3 (Dolomanov et al., 2009)'
_computing_structure_refinement 'olex2.refine 1.3 (Bourhis et al., 2015)'
_computing_structure_solution 'SHELXT 2014/5 (Sheldrick, 2014)'
_diffrn_ambient_environment air
_diffrn_ambient_temperature 293.18(10)
_diffrn_detector 'CCD plate'
_diffrn_detector_area_resol_mean 8.0584
_diffrn_detector_type EosS2
_diffrn_measured_fraction_theta_full 0.9977
_diffrn_measured_fraction_theta_max 0.9977
_diffrn_measurement_details
;
List of Runs (angles in degrees, time in seconds):

  # Type    Start    End  Width  t~exp~   \w     \q     \k     \f   Frames
--------------------------------------------------------------------------
  1  \w    -83.00 -10.00   1.00    4.00    --  -13.80 -38.00 -30.00   73
  2  \w    -20.00  24.00   1.00    4.00    --  -13.80 -99.00-150.00   44
  3  \w     37.00  76.00   1.00    4.00    --   14.74 178.00  30.00   39
  4  \w    -21.00  28.00   1.00    4.00    --   14.74 -38.00  30.00   49
;
_diffrn_measurement_device 'four-circle diffractometer'
_diffrn_measurement_device_type 'SuperNova, Single source at offset/far, EosS2'
_diffrn_measurement_method '\w scans'
_diffrn_orient_matrix_type 'CrysAlisPro convention (1999,Acta A55,543-557)'
_diffrn_orient_matrix_UB_11 -0.0023620000
_diffrn_orient_matrix_UB_12 -0.0374402000
_diffrn_orient_matrix_UB_13 -0.0117243000
_diffrn_orient_matrix_UB_21 -0.0182131000
_diffrn_orient_matrix_UB_22 0.0109439000
_diffrn_orient_matrix_UB_23 -0.0398050000
_diffrn_orient_matrix_UB_31 0.0889511000
_diffrn_orient_matrix_UB_32 0.0012898000
_diffrn_orient_matrix_UB_33 -0.0046699000
_diffrn_radiation_monochromator mirror
_diffrn_radiation_probe x-ray
_diffrn_radiation_type 'Mo K\a'
_diffrn_radiation_wavelength 0.71073
_diffrn_reflns_av_R_equivalents 0.0443
_diffrn_reflns_av_unetI/netI 0.0837
_diffrn_reflns_Laue_measured_fraction_full 0.9977
_diffrn_reflns_Laue_measured_fraction_max 0.9977
_diffrn_reflns_limit_h_max 8
_diffrn_reflns_limit_h_min -9
_diffrn_reflns_limit_k_max 21
_diffrn_reflns_limit_k_min -21
_diffrn_reflns_limit_l_max 20
_diffrn_reflns_limit_l_min -20
_diffrn_reflns_number 9756
_diffrn_reflns_point_group_measured_fraction_full 0.9977
_diffrn_reflns_point_group_measured_fraction_max 0.9977
_diffrn_reflns_theta_full 25.2417
_diffrn_reflns_theta_max 25.34
_diffrn_reflns_theta_min 3.38
_diffrn_source 'micro-focus sealed X-ray tube'
_diffrn_source_type 'SuperNova (Mo) X-ray Source'
_exptl_absorpt_coefficient_mu 0.766
_exptl_absorpt_correction_T_max 1.00000
_exptl_absorpt_correction_T_min 0.88257
_exptl_absorpt_correction_type multi-scan
_exptl_absorpt_process_details
;
CrysAlisPro 1.171.39.46 (Rigaku Oxford Diffraction, 2018)
Empirical absorption correction using spherical harmonics,
 implemented in SCALE3 ABSPACK scaling algorithm.
;
_exptl_crystal_colour pink
_exptl_crystal_colour_primary pink
_exptl_crystal_density_diffrn 1.499
_exptl_crystal_description block
_exptl_crystal_F_000 1134.052
_exptl_crystal_size_max 0.29
_exptl_crystal_size_mid 0.18
_exptl_crystal_size_min 0.18
_refine_diff_density_max 0.5913
_refine_diff_density_min -0.7368
_refine_diff_density_rms 0.1388
_refine_ls_d_res_high 0.8303
_refine_ls_d_res_low 6.0223
_refine_ls_goodness_of_fit_ref 1.0417
_refine_ls_hydrogen_treatment constr
_refine_ls_matrix_type full
_refine_ls_number_constraints 43
_refine_ls_number_parameters 330
_refine_ls_number_reflns 4422
_refine_ls_number_restraints 0
_refine_ls_restrained_S_all 1.0417
_refine_ls_R_factor_all 0.0807
_refine_ls_R_factor_gt 0.0538
_refine_ls_shift/su_max 0.0001
_refine_ls_shift/su_mean 0.0000
_refine_ls_structure_factor_coef Fsqd
_refine_ls_weighting_details 'w=1/[\s^2^(Fo^2^)+(0.0315P)^2^+0.8757P] where P=(Fo^2^+2Fc^2^)/3'
_refine_ls_weighting_scheme calc
_refine_ls_wR_factor_gt 0.0944
_refine_ls_wR_factor_ref 0.1069
_reflns_Friedel_coverage 0.0
_reflns_limit_h_max 9
_reflns_limit_h_min -9
_reflns_limit_k_max 21
_reflns_limit_k_min 0
_reflns_limit_l_max 20
_reflns_limit_l_min 0
_reflns_number_gt 3232
_reflns_number_total 4422
_reflns_threshold_expression I>=2u(I)
_cod_data_source_file suppl_ncrs-2020-0135_suppl.cif
_cod_data_source_block M-236
_cod_database_code 8105367
_chemical_oxdiff_formula C1H1O1N1Co1
_reflns_odcompleteness_completeness 99.70
_reflns_odcompleteness_iscentric 1
_reflns_odcompleteness_theta 25.30
_olex2_refinement_description
;
1. Fixed Uiso
 At 1.2 times of:
  All C(H) groups
 At 1.5 times of:
  All C(H,H,H) groups, All O(H,H) groups
2.a Riding coordinates:
 O6(H6a,H6b), O7(H7a,H7b)
2.b Free rotating group:
 O8(H8a,H8b)
2.c Ternary CH refined with riding coordinates:
 C9(H9)
2.d Aromatic/amide H refined with riding coordinates:
 C2(H2), C4(H4), C6(H6), C13(H13), C14(H14), C15(H15), C16(H16), C18(H18),
 C20(H20), C21(H21), C22(H22), C23(H23)
2.e Idealised Me refined as rotating group:
 C10(H10a,H10b,H10c), C11(H11a,H11b,H11c)
;
_olex2_submission_special_instructions 'No special instructions were received'
_oxdiff_exptl_absorpt_empirical_details
;
Empirical correction (ABSPACK) includes:
- Absorption correction using spherical harmonics
- Frame scaling
;
_oxdiff_exptl_absorpt_empirical_full_max 1.359
_oxdiff_exptl_absorpt_empirical_full_min 0.787

loop_
_space_group_symop_id
_space_group_symop_operation_xyz
1 x,y,z
2 -x,y+1/2,-z+1/2
3 -x,-y,-z
4 x,-y-1/2,z-1/2

loop_
_atom_site_label
_atom_site_type_symbol
_atom_site_fract_x
_atom_site_fract_y
_atom_site_fract_z
_atom_site_U_iso_or_equiv
_atom_site_adp_type
_atom_site_occupancy
_atom_site_refinement_flags_posn
Co1 Co 0.45972(5) 0.12833(3) 0.58365(2) 0.01694(15) Uani 1.000000 .
O1 O 0.3150(3) 0.15778(14) 0.67413(13) 0.0251(6) Uani 1.000000 .
O2 O 0.1123(3) 0.07145(15) 0.67183(14) 0.0352(7) Uani 1.000000 .
O3 O 0.4188(3) 0.32259(16) 0.89436(14) 0.0387(7) Uani 1.000000 .
O4 O 0.3248(3) 0.29377(14) 1.00978(12) 0.0250(6) Uani 1.000000 .
O5 O -0.1621(4) 0.1237(2) 0.93030(18) 0.0728(12) Uani 1.000000 .
O6 O 0.2719(3) 0.04913(13) 0.54234(12) 0.0244(6) Uani 1.000000 .
H6a H 0.3135(3) 0.00790(13) 0.53264(12) 0.0366(9) Uiso 1.000000 R
H6b H 0.2063(3) 0.04084(13) 0.57842(12) 0.0366(9) Uiso 1.000000 R
O7 O 0.6022(3) 0.09301(13) 0.48608(12) 0.0251(6) Uani 1.000000 .
H7a H 0.5445(3) 0.11900(13) 0.45514(12) 0.0376(9) Uiso 1.000000 R
H7b H 0.7009(3) 0.11268(13) 0.49061(12) 0.0376(9) Uiso 1.000000 R
N1 N 0.6454(3) 0.20874(17) 0.61796(16) 0.0252(7) Uani 1.000000 .
N2 N 0.7983(3) 0.29048(18) 0.68969(16) 0.0274(8) Uani 1.000000 .
N3 N 0.8642(3) 0.36497(18) 0.89065(16) 0.0300(8) Uani 1.000000 .
N4 N 1.2312(3) 0.45518(17) 0.81277(15) 0.0216(7) Uani 1.000000 .
N5 N 1.4164(3) 0.54389(17) 0.84560(16) 0.0234(7) Uani 1.000000 .
C1 C 0.1468(4) 0.1524(2) 0.7820(2) 0.0235(9) Uani 1.000000 .
C2 C 0.2456(4) 0.2062(2) 0.82025(18) 0.0222(8) Uani 1.000000 .
H2 H 0.3343(4) 0.2276(2) 0.79557(18) 0.0266(10) Uiso 1.000000 R
C3 C 0.2140(4) 0.2289(2) 0.89552(19) 0.0201(8) Uani 1.000000 .
C4 C 0.0784(4) 0.1987(2) 0.9304(2) 0.0313(10) Uani 1.000000 .
H4 H 0.0563(4) 0.2135(2) 0.9807(2) 0.0376(12) Uiso 1.000000 R
C5 C -0.0255(5) 0.1461(2) 0.8906(2) 0.0379(11) Uani 1.000000 .
C6 C 0.0103(4) 0.1216(2) 0.8169(2) 0.0330(10) Uani 1.000000 .
H6 H -0.0562(4) 0.0851(2) 0.7911(2) 0.0396(12) Uiso 1.000000 R
C7 C 0.1923(4) 0.1247(2) 0.70269(19) 0.0220(8) Uani 1.000000 .
C8 C 0.3276(4) 0.2861(2) 0.9366(2) 0.0215(8) Uani 1.000000 .
C9 C -0.2727(5) 0.0669(3) 0.8991(3) 0.0511(13) Uani 1.000000 .
H9 H -0.2834(5) 0.0694(3) 0.8414(3) 0.0613(16) Uiso 1.000000 R
C10 C -0.2007(7) -0.0050(3) 0.9249(4) 0.101(2) Uani 1.000000 .
H10a H -0.0849(19) -0.0086(10) 0.911(2) 0.151(3) Uiso 1.000000 GR
H10b H -0.202(5) -0.0095(10) 0.9809(5) 0.151(3) Uiso 1.000000 GR
H10c H -0.268(3) -0.0436(3) 0.8993(19) 0.151(3) Uiso 1.000000 GR
C11 C -0.4430(6) 0.0817(4) 0.9292(3) 0.092(2) Uani 1.000000 .
H11a H -0.4332(13) 0.077(2) 0.9856(4) 0.138(3) Uiso 1.000000 GR
H11b H -0.480(2) 0.1306(8) 0.915(2) 0.138(3) Uiso 1.000000 GR
H11c H -0.5254(13) 0.0468(14) 0.9067(19) 0.138(3) Uiso 1.000000 GR
C13 C 0.7166(5) 0.2577(2) 0.5692(2) 0.0428(12) Uani 1.000000 .
H13 H 0.7023(5) 0.2562(2) 0.5145(2) 0.0513(14) Uiso 1.000000 R
C14 C 0.8102(5) 0.3082(3) 0.6117(2) 0.0475(12) Uani 1.000000 .
H14 H 0.8707(5) 0.3472(3) 0.5923(2) 0.0570(15) Uiso 1.000000 R
C15 C 0.6955(4) 0.2313(2) 0.6894(2) 0.0271(9) Uani 1.000000 .
H15 H 0.6634(4) 0.2088(2) 0.7348(2) 0.0326(11) Uiso 1.000000 R
C16 C 0.7979(4) 0.3296(2) 0.8264(2) 0.0288(9) Uani 1.000000 .
H16 H 0.6971(4) 0.3031(2) 0.8292(2) 0.0345(11) Uiso 1.000000 R
C17 C 0.8726(4) 0.3306(2) 0.75616(19) 0.0220(8) Uani 1.000000 .
C18 C 1.0193(4) 0.3718(2) 0.7505(2) 0.0251(9) Uani 1.000000 .
H18 H 1.0723(4) 0.3734(2) 0.7038(2) 0.0302(10) Uiso 1.000000 R
C19 C 1.0838(4) 0.4099(2) 0.8154(2) 0.0213(8) Uani 1.000000 .
C20 C 1.0067(4) 0.4036(2) 0.8851(2) 0.0273(9) Uani 1.000000 .
H20 H 1.0565(4) 0.4273(2) 0.9297(2) 0.0327(11) Uiso 1.000000 R
C21 C 1.2645(4) 0.5168(2) 0.85533(19) 0.0238(9) Uani 1.000000 .
H21 H 1.1886(4) 0.5377(2) 0.88785(19) 0.0285(10) Uiso 1.000000 R
C22 C 1.3737(4) 0.4418(2) 0.7725(2) 0.0297(9) Uani 1.000000 .
H22 H 1.3895(4) 0.4030(2) 0.7383(2) 0.0357(11) Uiso 1.000000 R
C23 C 1.4845(4) 0.4964(2) 0.7932(2) 0.0278(9) Uani 1.000000 .
H23 H 1.5920(4) 0.5014(2) 0.7749(2) 0.0334(11) Uiso 1.000000 R
O8 O 0.2895(5) 0.31227(17) 0.63523(18) 0.0568(9) Uani 1.000000 .
H8a H 0.301(6) 0.2717(12) 0.660(2) 0.0852(13) Uiso 1.000000 G
H8b H 0.298(6) 0.301(2) 0.5874(7) 0.0852(13) Uiso 1.000000 G

loop_
_atom_site_aniso_label
_atom_site_aniso_U_11
_atom_site_aniso_U_22
_atom_site_aniso_U_33
_atom_site_aniso_U_12
_atom_site_aniso_U_13
_atom_site_aniso_U_23
Co1 0.0190(2) 0.0163(3) 0.0154(2) 0.0011(2) 0.00076(16) -0.0006(2)
O1 0.0300(13) 0.0236(16) 0.0230(13) -0.0057(11) 0.0093(10) -0.0047(12)
O2 0.0319(14) 0.0389(19) 0.0365(15) -0.0154(13) 0.0129(11) -0.0226(15)
O3 0.0496(16) 0.047(2) 0.0197(13) -0.0276(15) 0.0076(11) -0.0043(14)
O4 0.0327(13) 0.0254(16) 0.0168(13) -0.0079(12) 0.0022(10) -0.0028(12)
O5 0.077(2) 0.091(3) 0.058(2) -0.065(2) 0.0495(17) -0.047(2)
O6 0.0287(13) 0.0207(16) 0.0238(13) -0.0010(11) 0.0025(10) -0.0068(12)
O7 0.0243(13) 0.0290(17) 0.0217(13) 0.0034(11) 0.0006(10) 0.0034(12)
N1 0.0285(16) 0.026(2) 0.0217(16) -0.0072(14) 0.0026(12) -0.0011(15)
N2 0.0303(16) 0.030(2) 0.0213(16) -0.0129(15) 0.0016(12) -0.0072(16)
N3 0.0267(16) 0.037(2) 0.0269(17) -0.0073(15) 0.0047(13) -0.0092(17)
N4 0.0206(15) 0.0216(19) 0.0224(15) -0.0045(13) -0.0002(12) -0.0042(15)
N5 0.0244(16) 0.022(2) 0.0235(16) -0.0009(14) -0.0007(12) -0.0016(15)
C1 0.0242(19) 0.023(2) 0.0235(19) -0.0004(16) 0.0021(14) -0.0027(18)
C2 0.0214(18) 0.024(2) 0.0216(18) -0.0024(16) 0.0063(14) -0.0013(18)
C3 0.0229(18) 0.019(2) 0.0179(17) 0.0001(16) 0.0017(13) 0.0009(17)
C4 0.034(2) 0.041(3) 0.0207(19) -0.0088(19) 0.0128(15) -0.009(2)
C5 0.036(2) 0.044(3) 0.036(2) -0.020(2) 0.0198(17) -0.013(2)
C6 0.031(2) 0.036(3) 0.033(2) -0.0141(19) 0.0101(16) -0.013(2)
C7 0.0221(18) 0.025(2) 0.0187(18) 0.0039(17) -0.0003(14) 0.0001(18)
C8 0.0191(17) 0.022(2) 0.0232(19) 0.0017(16) 0.0004(14) -0.0003(18)
C9 0.050(3) 0.058(4) 0.048(3) -0.035(3) 0.018(2) -0.021(3)
C10 0.097(5) 0.067(5) 0.133(6) -0.004(4) -0.016(4) -0.020(5)
C11 0.057(3) 0.105(6) 0.115(5) -0.011(3) 0.015(3) -0.005(4)
C13 0.060(3) 0.046(3) 0.024(2) -0.032(2) 0.0081(19) -0.006(2)
C14 0.061(3) 0.051(3) 0.031(2) -0.037(2) 0.0099(19) -0.000(2)
C15 0.030(2) 0.029(3) 0.0226(19) -0.0112(18) 0.0012(15) 0.0035(19)
C16 0.0212(19) 0.036(3) 0.030(2) -0.0105(17) 0.0065(15) -0.004(2)
C17 0.0221(18) 0.021(2) 0.0225(19) -0.0063(16) 0.0013(14) -0.0078(18)
C18 0.0241(18) 0.026(2) 0.0259(19) -0.0063(17) 0.0037(14) -0.0032(19)
C19 0.0149(17) 0.018(2) 0.030(2) -0.0020(15) -0.0024(14) -0.0027(18)
C20 0.0233(19) 0.033(3) 0.0244(19) -0.0025(18) -0.0028(14) -0.0060(19)
C21 0.0211(19) 0.025(2) 0.0247(19) 0.0023(17) -0.0012(14) -0.0061(19)
C22 0.030(2) 0.032(3) 0.029(2) -0.0038(18) 0.0092(15) -0.011(2)
C23 0.0245(19) 0.030(3) 0.029(2) -0.0064(17) 0.0070(15) -0.0037(19)
O8 0.095(2) 0.033(2) 0.0445(19) 0.0145(19) 0.0187(18) -0.0097(17)

loop_
_atom_type_symbol
_atom_type_scat_dispersion_real
_atom_type_scat_dispersion_imag
_atom_type_scat_Cromer_Mann_a1
_atom_type_scat_Cromer_Mann_a2
_atom_type_scat_Cromer_Mann_a3
_atom_type_scat_Cromer_Mann_a4
_atom_type_scat_Cromer_Mann_b1
_atom_type_scat_Cromer_Mann_b2
_atom_type_scat_Cromer_Mann_b3
_atom_type_scat_Cromer_Mann_b4
_atom_type_scat_Cromer_Mann_c
_atom_type_scat_source
_atom_type_scat_dispersion_source
H 0.00000 0.00000 0.49300 0.32291 0.14019 0.04081 10.51090 26.12570 3.14236 57.79970 0.0030380000826 'International Tables Volume C Table 6.1.1.4 (pp. 500-502)' 'Henke, Gullikson and Davis, At. Data and Nucl. Data Tables, 1993, 54, 2'
C 0.00347 0.00161 2.31000 1.02000 1.58860 0.86500 20.84390 10.20750 0.56870 51.65120 0.215599998832 'International Tables Volume C Table 6.1.1.4 (pp. 500-502)' 'Henke, Gullikson and Davis, At. Data and Nucl. Data Tables, 1993, 54, 2'
Co 0.35655 0.96576 12.28410 7.34090 4.00340 2.34880 4.27910 0.27840 13.53590 71.16920 1.01180005074 'International Tables Volume C Table 6.1.1.4 (pp. 500-502)' 'Henke, Gullikson and Davis, At. Data and Nucl. Data Tables, 1993, 54, 2'
O 0.01158 0.00611 3.04850 2.28680 1.54630 0.86700 13.27710 5.70110 0.32390 32.90890 0.250800013542 'International Tables Volume C Table 6.1.1.4 (pp. 500-502)' 'Henke, Gullikson and Davis, At. Data and Nucl. Data Tables, 1993, 54, 2'
N 0.00653 0.00323 12.21260 3.13220 2.01250 1.16630 0.00570 9.89330 28.99750 0.58260 -11.5290002823 'International Tables Volume C Table 6.1.1.4 (pp. 500-502)' 'Henke, Gullikson and Davis, At. Data and Nucl. Data Tables, 1993, 54, 2'

loop_
_geom_angle_atom_site_label_1
_geom_angle_atom_site_label_2
_geom_angle_atom_site_label_3
_geom_angle
_geom_angle_site_symmetry_1
_geom_angle_site_symmetry_3
O4 Co1 O1 89.54(9) 4_565 .
O6 Co1 O1 90.70(9) . .
O6 Co1 O4 87.81(9) . 4_565
O7 Co1 O1 176.99(9) . .
O7 Co1 O4 90.37(8) . 4_565
O7 Co1 O6 86.29(9) . .
N1 Co1 O1 91.44(10) . .
N1 Co1 O4 89.83(10) . 4_565
N1 Co1 O6 176.81(10) . .
N1 Co1 O7 91.56(10) . .
N5 Co1 O1 90.99(10) 2_746 .
N5 Co1 O4 175.89(10) 2_746 4_565
N5 Co1 O6 88.10(10) 2_746 .
N5 Co1 O7 88.89(10) 2_746 .
N5 Co1 N1 94.23(11) 2_746 .
C7 O1 Co1 130.5(2) . .
C8 O4 Co1 127.8(2) . 4_566
C9 O5 C5 120.4(3) . .
H6a O6 Co1 113.5 . .
H6b O6 Co1 109.0 . .
H6b O6 H6a 104.8 . .
H7a O7 Co1 91.7 . .
H7b O7 Co1 109.4 . .
H7b O7 H7a 105.3 . .
C13 N1 Co1 126.2(2) . .
C15 N1 Co1 128.0(2) . .
C15 N1 C13 104.8(3) . .
C15 N2 C14 106.0(3) . .
C17 N2 C14 126.0(3) . .
C17 N2 C15 127.9(3) . .
C20 N3 C16 117.6(3) . .
C21 N4 C19 125.6(3) . .
C22 N4 C19 127.4(3) . .
C22 N4 C21 106.7(3) . .
C21 N5 Co1 124.8(2) . 2_756
C23 N5 Co1 129.2(2) . 2_756
C23 N5 C21 104.7(3) . .
C6 C1 C2 120.4(3) . .
C7 C1 C2 119.5(3) . .
C7 C1 C6 120.0(3) . .
H2 C2 C1 119.7(2) . .
C3 C2 C1 120.6(3) . .
C3 C2 H2 119.7(2) . .
C4 C3 C2 119.1(3) . .
C8 C3 C2 119.3(3) . .
C8 C3 C4 121.6(3) . .
H4 C4 C3 119.8(2) . .
C5 C4 C3 120.3(3) . .
C5 C4 H4 119.8(2) . .
C4 C5 O5 114.2(3) . .
C6 C5 O5 125.4(3) . .
C6 C5 C4 120.3(3) . .
C5 C6 C1 119.1(3) . .
H6 C6 C1 120.5(2) . .
H6 C6 C5 120.5(2) . .
O2 C7 O1 125.3(3) . .
C1 C7 O1 115.6(3) . .
C1 C7 O2 119.1(3) . .
O4 C8 O3 125.1(3) . .
C3 C8 O3 116.4(3) . .
C3 C8 O4 118.5(3) . .
H9 C9 O5 109.7(2) . .
C10 C9 O5 109.1(4) . .
C10 C9 H9 109.7(3) . .
C11 C9 O5 105.9(4) . .
C11 C9 H9 109.7(3) . .
C11 C9 C10 112.7(5) . .
H10a C10 C9 109.5 . .
H10b C10 C9 109.5 . .
H10b C10 H10a 109.5 . .
H10c C10 C9 109.5 . .
H10c C10 H10a 109.5 . .
H10c C10 H10b 109.5 . .
H11a C11 C9 109.5 . .
H11b C11 C9 109.5 . .
H11b C11 H11a 109.5 . .
H11c C11 C9 109.5 . .
H11c C11 H11a 109.5 . .
H11c C11 H11b 109.5 . .
H13 C13 N1 124.78(19) . .
C14 C13 N1 110.4(3) . .
C14 C13 H13 124.8(2) . .
C13 C14 N2 106.2(3) . .
H14 C14 N2 126.9(2) . .
H14 C14 C13 126.9(2) . .
N2 C15 N1 112.5(3) . .
H15 C15 N1 123.7(2) . .
H15 C15 N2 123.73(19) . .
H16 C16 N3 118.63(19) . .
C17 C16 N3 122.7(3) . .
C17 C16 H16 118.6(2) . .
C16 C17 N2 120.5(3) . .
C18 C17 N2 120.3(3) . .
C18 C17 C16 119.2(3) . .
H18 C18 C17 121.0(2) . .
C19 C18 C17 117.9(3) . .
C19 C18 H18 121.0(2) . .
C18 C19 N4 120.8(3) . .
C20 C19 N4 119.5(3) . .
C20 C19 C18 119.7(3) . .
C19 C20 N3 122.6(3) . .
H20 C20 N3 118.68(19) . .
H20 C20 C19 118.68(19) . .
N5 C21 N4 112.2(3) . .
H21 C21 N4 123.90(19) . .
H21 C21 N5 123.9(2) . .
H22 C22 N4 127.1(2) . .
C23 C22 N4 105.7(3) . .
C23 C22 H22 127.1(2) . .
C22 C23 N5 110.6(3) . .
H23 C23 N5 124.68(19) . .
H23 C23 C22 124.7(2) . .
H8b O8 H8a 104.5 . .

loop_
_geom_bond_atom_site_label_1
_geom_bond_atom_site_label_2
_geom_bond_distance
_geom_bond_site_symmetry_2
Co1 O1 2.065(2) .
Co1 O4 2.115(2) 4_565
Co1 O6 2.134(2) .
Co1 O7 2.181(2) .
Co1 N1 2.109(3) .
Co1 N5 2.132(3) 2_746
O1 C7 1.269(4) .
O2 C7 1.244(4) .
O3 C8 1.250(4) .
O4 C8 1.257(4) .
O5 C5 1.378(4) .
O5 C9 1.421(5) .
O6 H6a 0.8397 .
O6 H6b 0.8499 .
O7 H7a 0.8145 .
O7 H7b 0.8500 .
N1 C13 1.370(4) .
N1 C15 1.311(4) .
N2 C14 1.379(5) .
N2 C15 1.345(4) .
N2 C17 1.427(4) .
N3 C16 1.335(4) .
N3 C20 1.330(4) .
N4 C19 1.424(4) .
N4 C21 1.347(4) .
N4 C22 1.384(4) .
N5 C21 1.313(4) .
N5 C23 1.383(4) .
C1 C2 1.375(5) .
C1 C6 1.389(5) .
C1 C7 1.514(5) .
C2 H2 0.9300 .
C2 C3 1.391(4) .
C3 C4 1.378(4) .
C3 C8 1.501(5) .
C4 H4 0.9300 .
C4 C5 1.393(5) .
C5 C6 1.385(5) .
C6 H6 0.9300 .
C9 H9 0.9800 .
C9 C10 1.475(7) .
C9 C11 1.498(6) .
C10 H10a 0.9600 .
C10 H10b 0.9600 .
C10 H10c 0.9600 .
C11 H11a 0.9600 .
C11 H11b 0.9600 .
C11 H11c 0.9600 .
C13 H13 0.9300 .
C13 C14 1.346(5) .
C14 H14 0.9300 .
C15 H15 0.9300 .
C16 H16 0.9300 .
C16 C17 1.380(5) .
C17 C18 1.384(4) .
C18 H18 0.9300 .
C18 C19 1.363(4) .
C19 C20 1.385(5) .
C20 H20 0.9300 .
C21 H21 0.9300 .
C22 H22 0.9300 .
C22 C23 1.346(5) .
C23 H23 0.9300 .
O8 H8a 0.8499 .
O8 H8b 0.8499 .

loop_
_geom_hbond_atom_site_label_D
_geom_hbond_atom_site_label_H
_geom_hbond_atom_site_label_A
_geom_hbond_distance_DH
_geom_hbond_distance_HA
_geom_hbond_distance_DA
_geom_hbond_angle_DHA
_geom_hbond_site_symmetry_A
O6 H6a O7 0.8397 1.986(3) 2.824(3) 175.68(9) 3_656
O6 H6b O2 0.8499 1.897(3) 2.664(3) 149.45(10) .
O7 H7a O3 0.8145 1.729(3) 2.542(3) 176.45(11) 4_565
O7 H7b N3 0.8500 2.258(4) 2.837(4) 125.49(9) 4_565
O8 H8a O1 0.8499 2.087(17) 2.889(4) 157(4) .
